data_2010411
loop_
_publ_author_name
'R. Retoux'
'P. Hayes'
'C. Maignan'

_publ_section_title
;
(5S,SS)-7-Methyl-8-p-toluenesulfinyl-1,6-dioxaspiro[4.5]dec-7-ene
;
_journal_name_full 'Acta Crystallographica Section C'
_journal_page_first 93
_journal_page_last 94
_journal_volume 51
_journal_year 1995
_chemical_formula_sum 'C16 H20 O3 S'
_chemical_formula_weight 292.37
_space_group_IT_number 19
_symmetry_cell_setting orthorhombic
_symmetry_space_group_name_Hall 'P 2ac 2ab'
_symmetry_space_group_name_H-M 'P 21 21 21'
_cell_angle_alpha 90.00
_cell_angle_beta 90.00
_cell_angle_gamma 90.00
_cell_formula_units_Z 4
_cell_length_a 7.9680(14)
_cell_length_b 8.1104(11)
_cell_length_c 23.761(3)
_cell_measurement_temperature 293(2)
_cell_volume 1535.5(4)
_diffrn_ambient_temperature 293(2)
_exptl_crystal_density_diffrn 1.265
_refine_ls_R_factor_obs 0.0514
_refine_ls_wR_factor_obs 0.1337
_cod_database_code 2010411

loop_
_symmetry_equiv_pos_as_xyz
'x, y, z'
'-x+1/2, -y, z+1/2'
'-x, y+1/2, -z+1/2'
'x+1/2, -y+1/2, -z'

loop_
_atom_site_aniso_label
_atom_site_aniso_U_11
_atom_site_aniso_U_22
_atom_site_aniso_U_33
_atom_site_aniso_U_12
_atom_site_aniso_U_13
_atom_site_aniso_U_23
S 0.0745(5) 0.0395(4) 0.0475(4) -0.0120(3) -0.0083(4) -0.0020(3)
O1 0.145(3) 0.0345(11) 0.068(2) -0.0033(14) 0.002(2) -0.0113(10)
O2 0.0455(10) 0.0554(11) 0.0415(10) 0.0024(9) 0.0040(8) 0.0004(9)
O3 0.0724(14) 0.0492(12) 0.0514(13) 0.0098(10) -0.0092(10) 0.0010(9)
C1 0.057(2) 0.0415(14) 0.0374(14) -0.0020(12) -0.0068(12) -0.0033(10)
C2 0.071(2) 0.050(2) 0.043(2) 0.0067(14) -0.0012(14) -0.0075(12)
C3 0.072(2) 0.065(2) 0.0398(14) 0.004(2) 0.0040(14) -0.0003(14)
C4 0.069(2) 0.053(2) 0.047(2) -0.0020(15) -0.0056(14) 0.0073(13)
C5 0.071(2) 0.0392(14) 0.055(2) 0.0057(13) -0.0014(14) -0.0002(12)
C6 0.062(2) 0.0413(13) 0.045(2) 0.0041(14) -0.0018(13) -0.0047(11)
C7 0.112(3) 0.070(2) 0.076(3) -0.005(2) 0.001(2) 0.025(2)
C8 0.0492(15) 0.0353(12) 0.0416(14) -0.0010(11) -0.0019(11) 0.0043(11)
C9 0.0468(14) 0.062(2) 0.0436(15) 0.0100(13) 0.0088(12) 0.0066(13)
C10 0.0405(14) 0.062(2) 0.054(2) -0.0057(13) 0.0003(12) 0.0054(13)
C11 0.0428(14) 0.0484(15) 0.0434(15) -0.0016(12) -0.0037(11) 0.0002(11)
C12 0.0414(13) 0.0342(12) 0.0466(14) -0.0002(11) 0.0003(11) 0.0070(10)
C13 0.070(2) 0.064(2) 0.053(2) -0.012(2) -0.008(2) -0.009(2)
C14 0.093(3) 0.092(3) 0.050(2) 0.001(2) -0.004(2) -0.005(2)
C15 0.099(3) 0.076(2) 0.050(2) 0.015(2) -0.006(2) 0.011(2)
C16 0.0381(14) 0.068(2) 0.069(2) -0.0037(13) 0.0006(13) 0.004(2)

loop_
_atom_site_label
_atom_site_fract_x
_atom_site_fract_y
_atom_site_fract_z
_atom_site_U_iso_or_equiv
_atom_site_thermal_displace_type
_atom_site_calc_flag
_atom_site_refinement_flags
_atom_site_occupancy
_atom_site_disorder_group
_atom_site_type_symbol
S 0.92832(10) 0.51629(9) 0.86263(3) 0.0538(3) Uani d . 1 . S
O1 0.8354(5) 0.6597(3) 0.88601(11) 0.0825(9) Uani d . 1 . O
O2 0.8600(2) 0.3954(3) 0.70150(8) 0.0474(5) Uani d . 1 . O
O3 0.6470(3) 0.5830(3) 0.68440(9) 0.0577(6) Uani d . 1 . O
C1 0.8600(4) 0.3407(4) 0.90273(12) 0.0455(6) Uani d . 1 . C
C2 0.7631(4) 0.3635(4) 0.95041(13) 0.0546(7) Uani d G 1 . C
C3 0.7202(5) 0.2284(5) 0.98276(13) 0.0588(8) Uani d G 1 . C
C4 0.7738(4) 0.0711(4) 0.96915(13) 0.0565(8) Uani d . 1 . C
C5 0.8691(5) 0.0501(4) 0.92021(14) 0.0548(7) Uani d G 1 . C
C6 0.9125(4) 0.1838(4) 0.88756(12) 0.0494(7) Uani d G 1 . C
C7 0.7331(7) -0.0760(6) 1.00576(2) 0.0862(13) Uani d G 1 . C
C8 0.8320(3) 0.4630(3) 0.79788(11) 0.0420(6) Uani d . 1 . C
C9 0.6446(4) 0.4595(4) 0.79664(12) 0.0508(7) Uani d G 1 . C
C10 0.5887(4) 0.3595(4) 0.74638(14) 0.0522(7) Uani d G 1 . C
C11 0.6811(4) 0.4146(4) 0.69368(12) 0.0449(6) Uani d . 1 . C
C12 0.9264(3) 0.4328(3) 0.75319(11) 0.0407(6) Uani d . 1 . C
C13 0.6377(5) 0.3249(4) 0.6392(2) 0.0625(8) Uani d G 1 . C
C14 0.6653(6) 0.4585(7) 0.5951(2) 0.0785(11) Uani d G 1 . C
C15 0.6204(6) 0.6126(5) 0.6258(2) 0.0750(11) Uani d G 1 . C
C16 1.11562(4) 0.4248(4) 0.74984(15) 0.0585(8) Uani d G 1 . C
H1 0.717(6) 0.485(2) 0.961(2) 0.096(3) Uiso calc G 1 . H
H2 0.638(5) 0.254(7) 1.01724(13) 0.096(3) Uiso calc G 1 . H
H3 0.904(6) -0.070(3) 0.9044(19) 0.096(3) Uiso calc G 1 . H
H4 0.987(5) 0.171(6) 0.8497(12) 0.096(3) Uiso calc G 1 . H
H5 0.731(4) -0.191(3) 0.9824(14) 0.096(3) Uiso calc G 1 . H
H6 0.615(2) -0.059(5) 1.0272(13) 0.096(3) Uiso calc G 1 . H
H7 0.834(3) -0.080(5) 1.0363(11) 0.096(3) Uiso calc G 1 . H
H8 0.577(5) 0.393(4) 0.8289(15) 0.096(3) Uiso calc G 1 . H
H9 0.580(5) 0.574(3) 0.7879(18) 0.096(3) Uiso calc G 1 . H
H10 0.4592(16) 0.387(4) 0.736(2) 0.096(3) Uiso calc G 1 . H
H11 0.604(4) 0.2278(9) 0.7514(19) 0.096(3) Uiso calc G 1 . H
H12 0.5053(10) 0.296(4) 0.6382(19) 0.096(3) Uiso calc G 1 . H
H13 0.710(4) 0.213(2) 0.636(2) 0.096(3) Uiso calc G 1 . H
H14 0.587(4) 0.429(7) 0.5592(11) 0.096(3) Uiso calc G 1 . H
H15 0.7960(13) 0.453(7) 0.5829(16) 0.096(3) Uiso calc G 1 . H
H16 0.505(2) 0.667(4) 0.6105(19) 0.096(3) Uiso calc G 1 . H
H17 0.722(3) 0.700(4) 0.6204(18) 0.096(3) Uiso calc G 1 . H
H18 1.1568(5) 0.487(3) 0.7876(8) 0.096(3) Uiso calc G 1 . H
H19 1.1629(5) 0.490(3) 0.7134(9) 0.096(3) Uiso calc G 1 . H
H20 1.1628(5) 0.2998(16) 0.7498(13) 0.096(3) Uiso calc G 1 . H

loop_
_geom_bond_atom_site_label_1
_geom_bond_atom_site_label_2
_geom_bond_site_symmetry_2
_geom_bond_distance
_geom_bond_publ_flag
S O1 . 1.486(3) yes
S C8 . 1.773(3) yes
S C1 . 1.798(3) yes
C1 C2 . 1.383(5) yes
C1 C6 . 1.387(4) yes
C2 C3 . 1.382(5) yes
C3 C4 . 1.383(5) yes
C4 C5 . 1.399(5) yes
C4 C7 . 1.512(5) yes
C5 C6 . 1.378(4) yes
C8 C12 . 1.324(4) yes
C8 C9 . 1.493(4) yes
C9 C10 . 1.511(5) yes
C10 C11 . 1.520(4) yes
C11 O3 . 1.410(4) yes
C11 O2 . 1.446(4) yes
C11 C13 . 1.525(5) yes
O2 C12 . 1.371(3) yes
C12 C16 . 1.512(4) yes
C13 C14 . 1.524(6) yes
C14 C15 . 1.490(6) yes
C15 O3 . 1.429(4) yes

loop_
_cod_related_entry_id
_cod_related_entry_database
_cod_related_entry_code
1 ChemSpider 21187468
